data_2239570
loop_
_publ_author_name
'Knight, Kyle S.'
'Wood, Harvey B.'

_publ_section_title
;
 9-Allyl-9<i>H</i>-fluoren-9-ol
;
_journal_coeditor_code CV5454
_journal_issue 6
_journal_name_full 'Acta Crystallographica Section E'
_journal_page_first o677
_journal_paper_doi 10.1107/S1600536814010290
_journal_volume 70
_journal_year 2014
_chemical_formula_iupac 'C16 H14 O'
_chemical_formula_moiety 'C16 H14 O'
_chemical_formula_sum 'C16 H14 O'
_chemical_formula_weight 222.27
_chemical_name_systematic
;
9-Allyl-9<i>H</i>-fluoren-9-ol
;
_space_group_crystal_system triclinic
_space_group_IT_number 2
_space_group_name_Hall '-P 1'
_space_group_name_H-M_alt 'P -1'
_symmetry_space_group_name_Hall '-P 1'
_symmetry_space_group_name_H-M 'P -1'
_cell_angle_alpha 63.995(4)
_cell_angle_beta 68.803(4)
_cell_angle_gamma 69.887(4)
_cell_formula_units_Z 4
_cell_length_a 9.3789(15)
_cell_length_b 12.2809(18)
_cell_length_c 12.936(2)
_cell_measurement_reflns_used 9980
_cell_measurement_temperature 200(2)
_cell_measurement_theta_max 24.98
_cell_measurement_theta_min 2.38
_cell_volume 1217.6(3)
_computing_cell_refinement 'SAINT (Bruker, 2009)'
_computing_data_collection 'APEX2 (Bruker, 2009)'
_computing_data_reduction 'SAINT (Bruker, 2009)'
_computing_molecular_graphics 'OLEX2 (Dolomanov <i>et al.</i>, 2009)'
_computing_publication_material 'OLEX2 (Dolomanov <i>et al.</i>, 2009)'
_computing_structure_refinement 'SHELXL97 (Sheldrick, 2008)'
_computing_structure_solution 'SHELXS97 (Sheldrick, 2008)'
_diffrn_ambient_temperature 200.15
_diffrn_measured_fraction_theta_full 0.968
_diffrn_measured_fraction_theta_max 0.988
_diffrn_measurement_device_type 'Bruker APEXII CCD'
_diffrn_measurement_method '\f and \w scans'
_diffrn_radiation_monochromator graphite
_diffrn_radiation_type MoK\a
_diffrn_radiation_wavelength 0.71073
_diffrn_reflns_av_R_equivalents 0.0313
_diffrn_reflns_limit_h_max 11
_diffrn_reflns_limit_h_min -11
_diffrn_reflns_limit_k_max 14
_diffrn_reflns_limit_k_min -14
_diffrn_reflns_limit_l_max 15
_diffrn_reflns_limit_l_min -15
_diffrn_reflns_number 23092
_diffrn_reflns_theta_full 25.242
_diffrn_reflns_theta_max 25.045
_diffrn_reflns_theta_min 2.388
_diffrn_standards_number 0
_exptl_absorpt_coefficient_mu 0.074
_exptl_absorpt_correction_type none
_exptl_crystal_colour yellow
_exptl_crystal_density_diffrn 1.212
_exptl_crystal_description prism
_exptl_crystal_F_000 472
_exptl_crystal_size_max 0.8
_exptl_crystal_size_mid 0.7
_exptl_crystal_size_min 0.51
_refine_diff_density_max 0.160
_refine_diff_density_min -0.232
_refine_ls_extinction_method none
_refine_ls_goodness_of_fit_ref 1.018
_refine_ls_hydrogen_treatment constr
_refine_ls_matrix_type full
_refine_ls_number_parameters 309
_refine_ls_number_reflns 4262
_refine_ls_number_restraints 0
_refine_ls_restrained_S_all 1.018
_refine_ls_R_factor_all 0.0423
_refine_ls_R_factor_gt 0.0370
_refine_ls_shift/su_max 0.000
_refine_ls_shift/su_mean 0.000
_refine_ls_structure_factor_coef Fsqd
_refine_ls_weighting_details 'w=1/[\s^2^(Fo^2^)+(0.0630P)^2^+0.2188P] where P=(Fo^2^+2Fc^2^)/3'
_refine_ls_weighting_scheme calc
_refine_ls_wR_factor_gt 0.0992
_refine_ls_wR_factor_ref 0.1045
_reflns_number_gt 3749
_reflns_number_total 4262
_reflns_threshold_expression I>2\s(I)
_cod_data_source_file cv5454sup1.cif
_cod_data_source_block I
_cod_database_code 2239570
_cod_database_fobs_code 2239570
_shelx_estimated_absorpt_t_min 0.943
_shelx_estimated_absorpt_t_max 0.963

loop_
_space_group_symop_operation_xyz
'x, y, z'
'-x, -y, -z'

loop_
_atom_site_type_symbol
_atom_site_label
_atom_site_fract_x
_atom_site_fract_y
_atom_site_fract_z
_atom_site_U_iso_or_equiv
_atom_site_adp_type
_atom_site_calc_flag
_atom_site_occupancy
O O1 0.59676(10) 0.12837(7) 0.49408(7) 0.0332(2) Uani d 1
H H1 0.6088 0.0525 0.5364 0.050 Uiso calc 1
O O2 0.38219(11) 0.12557(7) 0.39598(7) 0.0366(2) Uani d 1
H H2A 0.4437 0.1363 0.4227 0.055 Uiso calc 1
C C1 0.23321(17) 0.17419(13) 0.88455(12) 0.0457(3) Uani d 1
H H1A 0.1578 0.1700 0.9581 0.055 Uiso calc 1
C C2 0.18390(16) 0.20753(13) 0.78424(13) 0.0443(3) Uani d 1
H H2 0.0751 0.2250 0.7896 0.053 Uiso calc 1
C C3 0.29179(15) 0.21578(12) 0.67528(12) 0.0381(3) Uani d 1
H H3 0.2577 0.2393 0.6061 0.046 Uiso calc 1
C C4 0.44978(14) 0.18905(11) 0.66955(10) 0.0306(3) Uani d 1
C C5 0.58817(13) 0.19806(10) 0.56139(10) 0.0294(3) Uani d 1
C C6 0.57498(15) 0.33479(11) 0.47747(11) 0.0354(3) Uani d 1
H H6A 0.4780 0.3626 0.4502 0.042 Uiso calc 1
H H6B 0.5634 0.3853 0.5234 0.042 Uiso calc 1
C C7 0.70892(16) 0.36099(12) 0.37113(12) 0.0414(3) Uani d 1
H H7 0.7415 0.3126 0.3227 0.050 Uiso calc 1
C C8 0.78483(19) 0.44707(15) 0.34030(16) 0.0612(4) Uani d 1
H H8A 0.7550 0.4969 0.3870 0.073 Uiso calc 1
H H8B 0.8696 0.4595 0.2713 0.073 Uiso calc 1
C C9 0.93625(17) 0.04974(13) 0.75621(14) 0.0499(4) Uani d 1
H H9 1.0097 0.0157 0.8033 0.060 Uiso calc 1
C C10 0.77762(17) 0.07549(12) 0.80950(12) 0.0414(3) Uani d 1
H H10 0.7417 0.0598 0.8924 0.050 Uiso calc 1
C C11 0.67245(14) 0.12456(10) 0.73951(10) 0.0314(3) Uani d 1
C C12 0.49977(14) 0.15303(10) 0.77147(10) 0.0315(3) Uani d 1
C C13 0.39132(16) 0.14676(12) 0.87949(11) 0.0408(3) Uani d 1
H H13 0.4248 0.1241 0.9487 0.049 Uiso calc 1
C C14 0.72606(14) 0.14784(10) 0.61755(10) 0.0300(3) Uani d 1
C C15 0.88448(15) 0.12218(12) 0.56494(12) 0.0399(3) Uani d 1
H H15 0.9209 0.1381 0.4820 0.048 Uiso calc 1
C C16 0.98985(17) 0.07259(14) 0.63558(15) 0.0503(4) Uani d 1
H H16 1.0993 0.0543 0.6008 0.060 Uiso calc 1
C C17 0.09971(19) 0.33292(15) 0.09582(15) 0.0563(4) Uani d 1
H H17A 0.0054 0.3173 0.1549 0.068 Uiso calc 1
H H17B 0.0959 0.3872 0.0168 0.068 Uiso calc 1
C C18 0.23369(16) 0.28004(12) 0.12297(11) 0.0387(3) Uani d 1
H H18 0.3247 0.2985 0.0609 0.046 Uiso calc 1
C C19 0.25818(16) 0.19311(12) 0.24235(11) 0.0365(3) Uani d 1
H H19A 0.2999 0.1078 0.2411 0.044 Uiso calc 1
H H19B 0.1554 0.1947 0.3013 0.044 Uiso calc 1
C C20 0.37019(14) 0.22274(10) 0.28309(10) 0.0304(3) Uani d 1
C C21 0.52751(14) 0.23246(11) 0.19311(10) 0.0319(3) Uani d 1
C C22 0.55426(14) 0.35111(11) 0.15307(10) 0.0328(3) Uani d 1
C C23 0.68727(16) 0.38288(14) 0.06561(12) 0.0444(3) Uani d 1
H H23 0.7056 0.4636 0.0381 0.053 Uiso calc 1
C C24 0.79322(16) 0.29496(16) 0.01894(13) 0.0505(4) Uani d 1
H H24 0.8843 0.3160 -0.0418 0.061 Uiso calc 1
C C25 0.76786(16) 0.17710(15) 0.05973(13) 0.0502(4) Uani d 1
H H25 0.8425 0.1177 0.0274 0.060 Uiso calc 1
C C26 0.63487(15) 0.14423(13) 0.14729(12) 0.0420(3) Uani d 1
H H26 0.6178 0.0630 0.1752 0.050 Uiso calc 1
C C27 0.42222(14) 0.42412(11) 0.21722(10) 0.0316(3) Uani d 1
C C28 0.39539(17) 0.54383(12) 0.21355(12) 0.0433(3) Uani d 1
H H28 0.4697 0.5938 0.1631 0.052 Uiso calc 1
C C29 0.25850(19) 0.58910(13) 0.28462(14) 0.0511(4) Uani d 1
H H29 0.2392 0.6707 0.2835 0.061 Uiso calc 1
C C30 0.14923(18) 0.51751(13) 0.35731(13) 0.0499(4) Uani d 1
H H30 0.0546 0.5512 0.4040 0.060 Uiso calc 1
C C31 0.17609(15) 0.39693(12) 0.36288(11) 0.0398(3) Uani d 1
H H31 0.1015 0.3473 0.4138 0.048 Uiso calc 1
C C32 0.31348(14) 0.35039(11) 0.29287(10) 0.0298(3) Uani d 1

loop_
_atom_site_aniso_label
_atom_site_aniso_U_11
_atom_site_aniso_U_22
_atom_site_aniso_U_33
_atom_site_aniso_U_12
_atom_site_aniso_U_13
_atom_site_aniso_U_23
O1 0.0450(5) 0.0288(5) 0.0306(4) -0.0107(4) -0.0147(4) -0.0086(3)
O2 0.0516(5) 0.0267(4) 0.0355(5) -0.0131(4) -0.0219(4) -0.0025(4)
C1 0.0469(8) 0.0436(8) 0.0409(7) -0.0099(6) 0.0003(6) -0.0192(6)
C2 0.0339(7) 0.0416(8) 0.0520(8) -0.0060(6) -0.0070(6) -0.0166(6)
C3 0.0372(7) 0.0368(7) 0.0407(7) -0.0071(5) -0.0142(5) -0.0115(6)
C4 0.0360(6) 0.0244(6) 0.0333(6) -0.0073(5) -0.0117(5) -0.0092(5)
C5 0.0341(6) 0.0269(6) 0.0303(6) -0.0078(5) -0.0111(5) -0.0096(5)
C6 0.0402(7) 0.0288(6) 0.0373(6) -0.0076(5) -0.0154(5) -0.0073(5)
C7 0.0493(8) 0.0347(7) 0.0370(7) -0.0125(6) -0.0147(6) -0.0046(5)
C8 0.0552(9) 0.0474(9) 0.0724(11) -0.0217(7) -0.0046(8) -0.0154(8)
C9 0.0513(9) 0.0420(8) 0.0645(9) -0.0094(6) -0.0372(7) -0.0088(7)
C10 0.0557(8) 0.0347(7) 0.0426(7) -0.0143(6) -0.0262(6) -0.0072(6)
C11 0.0421(7) 0.0223(6) 0.0360(6) -0.0098(5) -0.0166(5) -0.0085(5)
C12 0.0408(7) 0.0237(6) 0.0334(6) -0.0084(5) -0.0123(5) -0.0100(5)
C13 0.0537(8) 0.0369(7) 0.0339(6) -0.0102(6) -0.0109(6) -0.0145(5)
C14 0.0359(6) 0.0217(6) 0.0355(6) -0.0075(5) -0.0139(5) -0.0081(5)
C15 0.0378(7) 0.0366(7) 0.0444(7) -0.0091(5) -0.0110(6) -0.0124(6)
C16 0.0353(7) 0.0458(8) 0.0699(10) -0.0060(6) -0.0208(7) -0.0169(7)
C17 0.0571(9) 0.0587(10) 0.0587(9) -0.0055(7) -0.0307(8) -0.0186(8)
C18 0.0449(7) 0.0384(7) 0.0396(7) -0.0118(6) -0.0171(6) -0.0129(6)
C19 0.0447(7) 0.0305(7) 0.0411(7) -0.0135(5) -0.0167(6) -0.0101(5)
C20 0.0377(6) 0.0237(6) 0.0319(6) -0.0080(5) -0.0146(5) -0.0061(5)
C21 0.0348(6) 0.0307(6) 0.0341(6) -0.0043(5) -0.0171(5) -0.0106(5)
C22 0.0349(6) 0.0339(7) 0.0314(6) -0.0093(5) -0.0145(5) -0.0071(5)
C23 0.0425(7) 0.0495(8) 0.0398(7) -0.0178(6) -0.0121(6) -0.0075(6)
C24 0.0342(7) 0.0734(11) 0.0411(7) -0.0111(7) -0.0078(6) -0.0200(7)
C25 0.0389(7) 0.0648(10) 0.0501(8) 0.0056(7) -0.0177(6) -0.0311(8)
C26 0.0428(7) 0.0400(8) 0.0482(8) 0.0004(6) -0.0197(6) -0.0207(6)
C27 0.0396(7) 0.0265(6) 0.0317(6) -0.0088(5) -0.0165(5) -0.0059(5)
C28 0.0586(9) 0.0285(7) 0.0457(7) -0.0158(6) -0.0196(7) -0.0059(6)
C29 0.0717(10) 0.0281(7) 0.0567(9) -0.0032(7) -0.0239(8) -0.0177(6)
C30 0.0566(9) 0.0389(8) 0.0492(8) 0.0020(7) -0.0125(7) -0.0214(7)
C31 0.0406(7) 0.0369(7) 0.0391(7) -0.0075(6) -0.0099(6) -0.0122(6)
C32 0.0364(6) 0.0264(6) 0.0295(6) -0.0076(5) -0.0149(5) -0.0070(5)

loop_
_atom_type_symbol
_atom_type_description
_atom_type_scat_dispersion_real
_atom_type_scat_dispersion_imag
_atom_type_scat_source
C C 0.0033 0.0016 'International Tables Vol C Tables 4.2.6.8 and 6.1.1.4'
H H 0.0000 0.0000 'International Tables Vol C Tables 4.2.6.8 and 6.1.1.4'
O O 0.0106 0.0060 'International Tables Vol C Tables 4.2.6.8 and 6.1.1.4'

loop_
_geom_angle_atom_site_label_1
_geom_angle_atom_site_label_2
_geom_angle_atom_site_label_3
_geom_angle
C5 O1 H1 109.5
C20 O2 H2A 109.5
C2 C1 H1A 119.6
C2 C1 C13 120.87(12)
C13 C1 H1A 119.6
C1 C2 H2 119.7
C1 C2 C3 120.68(13)
C3 C2 H2 119.7
C2 C3 H3 120.6
C4 C3 C2 118.72(12)
C4 C3 H3 120.6
C3 C4 C5 128.70(11)
C3 C4 C12 120.57(11)
C12 C4 C5 110.67(10)
O1 C5 C4 113.94(9)
O1 C5 C6 107.01(9)
O1 C5 C14 112.12(9)
C4 C5 C6 108.96(10)
C4 C5 C14 101.68(9)
C14 C5 C6 113.19(9)
C5 C6 H6A 108.4
C5 C6 H6B 108.4
H6A C6 H6B 107.4
C7 C6 C5 115.68(10)
C7 C6 H6A 108.4
C7 C6 H6B 108.4
C6 C7 H7 118.1
C8 C7 C6 123.87(14)
C8 C7 H7 118.1
C7 C8 H8A 120.0
C7 C8 H8B 120.0
H8A C8 H8B 120.0
C10 C9 H9 119.4
C16 C9 H9 119.4
C16 C9 C10 121.18(12)
C9 C10 H10 120.7
C9 C10 C11 118.59(13)
C11 C10 H10 120.7
C10 C11 C12 130.85(12)
C10 C11 C14 120.44(12)
C14 C11 C12 108.59(10)
C4 C12 C11 108.33(10)
C13 C12 C4 120.36(12)
C13 C12 C11 131.29(11)
C1 C13 C12 118.78(12)
C1 C13 H13 120.6
C12 C13 H13 120.6
C11 C14 C5 110.34(10)
C15 C14 C5 128.98(11)
C15 C14 C11 120.66(11)
C14 C15 H15 120.6
C14 C15 C16 118.76(13)
C16 C15 H15 120.6
C9 C16 C15 120.38(13)
C9 C16 H16 119.8
C15 C16 H16 119.8
H17A C17 H17B 120.0
C18 C17 H17A 120.0
C18 C17 H17B 120.0
C17 C18 H18 117.0
C17 C18 C19 126.10(14)
C19 C18 H18 117.0
C18 C19 H19A 108.7
C18 C19 H19B 108.7
C18 C19 C20 114.33(10)
H19A C19 H19B 107.6
C20 C19 H19A 108.7
C20 C19 H19B 108.7
O2 C20 C19 105.00(9)
O2 C20 C21 113.20(9)
O2 C20 C32 111.62(9)
C21 C20 C19 112.48(10)
C21 C20 C32 101.85(9)
C32 C20 C19 112.95(10)
C22 C21 C20 110.55(10)
C26 C21 C20 128.87(11)
C26 C21 C22 120.53(12)
C21 C22 C27 108.61(11)
C23 C22 C21 120.41(12)
C23 C22 C27 130.97(12)
C22 C23 H23 120.6
C22 C23 C24 118.86(14)
C24 C23 H23 120.6
C23 C24 H24 119.6
C25 C24 C23 120.71(13)
C25 C24 H24 119.6
C24 C25 H25 119.5
C24 C25 C26 120.94(13)
C26 C25 H25 119.5
C21 C26 C25 118.53(13)
C21 C26 H26 120.7
C25 C26 H26 120.7
C28 C27 C22 131.34(12)
C28 C27 C32 120.40(12)
C32 C27 C22 108.26(11)
C27 C28 H28 120.6
C29 C28 C27 118.71(13)
C29 C28 H28 120.6
C28 C29 H29 119.5
C30 C29 C28 120.99(13)
C30 C29 H29 119.5
C29 C30 H30 119.6
C29 C30 C31 120.71(13)
C31 C30 H30 119.6
C30 C31 H31 120.6
C32 C31 C30 118.71(13)
C32 C31 H31 120.6
C27 C32 C20 110.68(10)
C31 C32 C20 128.86(11)
C31 C32 C27 120.46(11)

loop_
_geom_bond_atom_site_label_1
_geom_bond_atom_site_label_2
_geom_bond_distance
O1 H1 0.8400
O1 C5 1.4326(13)
O2 H2A 0.8400
O2 C20 1.4380(14)
C1 H1A 0.9500
C1 C2 1.380(2)
C1 C13 1.386(2)
C2 H2 0.9500
C2 C3 1.3909(19)
C3 H3 0.9500
C3 C4 1.3843(17)
C4 C5 1.5180(16)
C4 C12 1.3952(16)
C5 C6 1.5393(16)
C5 C14 1.5227(16)
C6 H6A 0.9900
C6 H6B 0.9900
C6 C7 1.4880(18)
C7 H7 0.9500
C7 C8 1.314(2)
C8 H8A 0.9500
C8 H8B 0.9500
C9 H9 0.9500
C9 C10 1.384(2)
C9 C16 1.383(2)
C10 H10 0.9500
C10 C11 1.3835(17)
C11 C12 1.4729(17)
C11 C14 1.3977(17)
C12 C13 1.3874(17)
C13 H13 0.9500
C14 C15 1.3801(18)
C15 H15 0.9500
C15 C16 1.3906(19)
C16 H16 0.9500
C17 H17A 0.9500
C17 H17B 0.9500
C17 C18 1.297(2)
C18 H18 0.9500
C18 C19 1.4898(17)
C19 H19A 0.9900
C19 H19B 0.9900
C19 C20 1.5314(16)
C20 C21 1.5178(17)
C20 C32 1.5193(16)
C21 C22 1.3965(17)
C21 C26 1.3859(18)
C22 C23 1.3841(18)
C22 C27 1.4736(18)
C23 H23 0.9500
C23 C24 1.385(2)
C24 H24 0.9500
C24 C25 1.381(2)
C25 H25 0.9500
C25 C26 1.387(2)
C26 H26 0.9500
C27 C28 1.3856(18)
C27 C32 1.3978(17)
C28 H28 0.9500
C28 C29 1.381(2)
C29 H29 0.9500
C29 C30 1.380(2)
C30 H30 0.9500
C30 C31 1.387(2)
C31 H31 0.9500
C31 C32 1.3823(18)

loop_
_geom_hbond_atom_site_label_D
_geom_hbond_atom_site_label_H
_geom_hbond_atom_site_label_A
_geom_hbond_site_symmetry_A
_geom_hbond_distance_DH
_geom_hbond_distance_HA
_geom_hbond_distance_DA
_geom_hbond_angle_DHA
O1 H1 O2 2_656 0.84 1.95 2.7709(13) 165
O2 H2A O1 ? 0.84 1.93 2.7558(15) 170
